data_4020216
loop_
_publ_author_name
'Hideko Koshima'
'Hirohisa Kawanishi'
'Masaki Nagano'
'Haitao Yu'
'Motoo Shiro'
'Takaaki Hosoya'
'Hidehiro Uekusa'
'Yuji Ohashi'

_journal_name_full 'Journal of Organic Chemistry'
_journal_page_first 4490
_journal_page_last 4497
_journal_paper_doi 10.1021/jo0500784
_journal_volume 70
_journal_year 2005
_chemical_formula_sum 'C27 H29 Cl2 N O3'
_chemical_formula_weight 486.44
_space_group_IT_number 19
_symmetry_cell_setting orthorhombic
_symmetry_Int_Tables_number 19
_symmetry_space_group_name_Hall 'P 2ac 2ab'
_symmetry_space_group_name_H-M 'P 21 21 21'
_cell_angle_alpha 90
_cell_angle_beta 90
_cell_angle_gamma 90
_cell_formula_units_Z 4
_cell_length_a 6.3071(3)
_cell_length_b 12.1522(9)
_cell_length_c 32.017(2)
_cell_measurement_temperature 93.2
_cell_volume 2454.0(2)
_exptl_crystal_density_diffrn 1.317
_cod_original_formula_sum 'C27 H29 Cl2 N O3 '
_cod_database_code 4020216

loop_
_symmetry_equiv_pos_as_xyz
x,y,z
1/2-x,-y,1/2+z
1/2+x,1/2-y,-z
-x,1/2+y,1/2-z

loop_
_atom_site_label
_atom_site_type_symbol
_atom_site_fract_x
_atom_site_fract_y
_atom_site_fract_z
_atom_site_U_iso_or_equiv
_atom_site_adp_type
_atom_site_occupancy
_atom_site_calc_flag
_atom_site_refinement_flags
_atom_site_disorder_assembly
_atom_site_disorder_group
Cl(1) Cl 0.5800(1) 0.19866(5) 0.58495(2) 0.0343(2) Uani 1.00 d . . .
Cl(2) Cl 0.5661(1) 0.46562(5) 0.45180(2) 0.0356(2) Uani 1.00 d . . .
O(1) O -0.0668(3) 0.4247(1) 0.69970(5) 0.0262(5) Uani 1.00 d . . .
O(2) O 0.8012(3) 0.6063(1) 0.56481(5) 0.0291(6) Uani 1.00 d . . .
O(3) O 0.5012(2) 0.6871(1) 0.54293(5) 0.0232(5) Uani 1.00 d . . .
N(1) N 0.1103(3) 0.6444(2) 0.50762(6) 0.0226(6) Uani 1.00 d . . .
C(1) C 0.1263(4) 0.4109(2) 0.69903(8) 0.0205(7) Uani 1.00 d . . .
C(2) C 0.2319(4) 0.3414(2) 0.73145(7) 0.0180(7) Uani 1.00 d . . .
C(3) C 0.1804(4) 0.2304(2) 0.73897(8) 0.0201(8) Uani 1.00 d . . .
C(4) C 0.2703(4) 0.1805(2) 0.77413(8) 0.0223(8) Uani 1.00 d . . .
C(5) C 0.4022(4) 0.2378(2) 0.80079(7) 0.0224(7) Uani 1.00 d . . .
C(6) C 0.4575(4) 0.3471(2) 0.79338(7) 0.0201(7) Uani 1.00 d . . .
C(7) C 0.3731(4) 0.3956(2) 0.75775(7) 0.0213(8) Uani 1.00 d . . .
C(8) C 0.0329(4) 0.1609(2) 0.71193(8) 0.0241(7) Uani 1.00 d . . .
C(9) C 0.0662(4) 0.1756(2) 0.66450(7) 0.0298(8) Uani 1.00 d . . .
C(10) C -0.2006(4) 0.1766(2) 0.72343(8) 0.0293(8) Uani 1.00 d . . .
C(11) C 0.6020(4) 0.4116(2) 0.82223(8) 0.0249(7) Uani 1.00 d . . .
C(12) C 0.8290(4) 0.3650(2) 0.82246(8) 0.0329(9) Uani 1.00 d . . .
C(13) C 0.5116(4) 0.4174(2) 0.86678(8) 0.0357(9) Uani 1.00 d . . .
C(14) C 0.2575(4) 0.4678(2) 0.66677(8) 0.0188(8) Uani 1.00 d . . .
C(15) C 0.4662(4) 0.4367(2) 0.65799(7) 0.0203(7) Uani 1.00 d . . .
C(16) C 0.5787(4) 0.4876(2) 0.62601(7) 0.0200(7) Uani 1.00 d . . .
C(17) C 0.4853(4) 0.5709(2) 0.60257(7) 0.0181(7) Uani 1.00 d . . .
C(18) C 0.2772(4) 0.6036(2) 0.61180(7) 0.0186(7) Uani 1.00 d . . .
C(19) C 0.1643(3) 0.5530(2) 0.64347(7) 0.0194(8) Uani 1.00 d . . .
C(20) C 0.6062(4) 0.6256(2) 0.56740(8) 0.0218(7) Uani 1.00 d . . .
C(21) C 0.2348(4) 0.4515(2) 0.50637(7) 0.0195(8) Uani 1.00 d . . .
C(22) C 0.1406(4) 0.4047(2) 0.54157(8) 0.0243(8) Uani 1.00 d . . .
C(23) C 0.2410(4) 0.3262(2) 0.56542(7) 0.0250(8) Uani 1.00 d . . .
C(24) C 0.4441(4) 0.2938(2) 0.55421(7) 0.0231(7) Uani 1.00 d . . .
C(25) C 0.5450(4) 0.3362(2) 0.51938(8) 0.0233(8) Uani 1.00 d . . .
C(26) C 0.4368(4) 0.4145(2) 0.49610(7) 0.0240(7) Uani 1.00 d . . .
C(27) C 0.1234(4) 0.5411(2) 0.48268(7) 0.0262(8) Uani 1.00 d . . .
H(1N) H -0.0140 0.6430 0.5244 0.0271 Uiso 1.00 calc . . .
H(1N') H 0.1049 0.7058 0.4893 0.0271 Uiso 1.00 calc . . .
H(1N") H 0.2315 0.6502 0.5251 0.0271 Uiso 1.00 calc . . .
H(4) H 0.2398 0.1054 0.7798 0.0268 Uiso 1.00 calc . . .
H(5) H 0.4567 0.2017 0.8248 0.0268 Uiso 1.00 calc . . .
H(7) H 0.4135 0.4689 0.7511 0.0255 Uiso 1.00 calc . . .
H(8) H 0.0658 0.0863 0.7180 0.0289 Uiso 1.00 calc . . .
H(9a) H 0.0048 0.2433 0.6558 0.0358 Uiso 1.00 calc . . .
H(9b) H 0.0002 0.1165 0.6500 0.0358 Uiso 1.00 calc . . .
H(9c) H 0.2135 0.1761 0.6585 0.0358 Uiso 1.00 calc . . .
H(10a) H -0.2461 0.2475 0.7148 0.0353 Uiso 1.00 calc . . .
H(10b) H -0.2836 0.1220 0.7098 0.0353 Uiso 1.00 calc . . .
H(10c) H -0.2172 0.1699 0.7528 0.0353 Uiso 1.00 calc . . .
H(11) H 0.6092 0.4848 0.8118 0.0300 Uiso 1.00 calc . . .
H(12a) H 0.8881 0.3708 0.7953 0.0395 Uiso 1.00 calc . . .
H(12b) H 0.8257 0.2900 0.8307 0.0395 Uiso 1.00 calc . . .
H(12c) H 0.9135 0.4057 0.8416 0.0395 Uiso 1.00 calc . . .
H(13a) H 0.3665 0.4382 0.8656 0.0429 Uiso 1.00 calc . . .
H(13b) H 0.5887 0.4702 0.8825 0.0429 Uiso 1.00 calc . . .
H(13c) H 0.5237 0.3473 0.8797 0.0429 Uiso 1.00 calc . . .
H(15) H 0.5317 0.3803 0.6740 0.0244 Uiso 1.00 calc . . .
H(16) H 0.7200 0.4653 0.6201 0.0240 Uiso 1.00 calc . . .
H(18) H 0.2132 0.6610 0.5961 0.0223 Uiso 1.00 calc . . .
H(19) H 0.0235 0.5758 0.6495 0.0232 Uiso 1.00 calc . . .
H(22) H 0.0023 0.4278 0.5493 0.0291 Uiso 1.00 calc . . .
H(23) H 0.1726 0.2948 0.5890 0.0300 Uiso 1.00 calc . . .
H(25) H 0.6831 0.3126 0.5117 0.0280 Uiso 1.00 calc . . .
H(27a) H 0.1992 0.5555 0.4576 0.0314 Uiso 1.00 calc . . .
H(27b) H -0.0160 0.5172 0.4760 0.0314 Uiso 1.00 calc . . .

loop_
_atom_site_aniso_label
_atom_site_aniso_U_11
_atom_site_aniso_U_22
_atom_site_aniso_U_33
_atom_site_aniso_U_12
_atom_site_aniso_U_13
_atom_site_aniso_U_23
Cl(1) 0.0413(5) 0.0315(4) 0.0302(4) 0.0133(4) -0.0047(4) 0.0023(3)
Cl(2) 0.0297(4) 0.0455(5) 0.0314(4) -0.0050(4) 0.0047(4) 0.0096(4)
O(1) 0.0207(10) 0.027(1) 0.031(1) -0.002(1) 0.003(1) 0.0049(9)
O(2) 0.0188(10) 0.041(1) 0.027(1) 0.0010(9) 0.0057(9) 0.0121(10)
O(3) 0.020(1) 0.027(1) 0.0231(10) -0.0013(8) 0.0021(8) 0.0098(9)
N(1) 0.022(1) 0.024(1) 0.021(1) 0.002(1) 0.001(1) 0.0077(9)
C(1) 0.022(1) 0.019(2) 0.021(1) -0.001(1) 0.001(1) -0.005(1)
C(2) 0.016(2) 0.020(1) 0.018(1) 0.004(1) 0.008(1) 0.001(1)
C(3) 0.012(2) 0.024(1) 0.024(2) 0.001(1) 0.006(1) -0.002(1)
C(4) 0.023(2) 0.018(2) 0.026(1) -0.001(1) 0.006(1) 0.006(1)
C(5) 0.023(2) 0.027(1) 0.017(1) 0.003(1) 0.003(1) 0.001(1)
C(6) 0.019(2) 0.022(1) 0.019(1) 0.001(1) 0.004(1) 0.000(1)
C(7) 0.023(2) 0.019(2) 0.022(1) 0.003(1) 0.003(1) 0.000(1)
C(8) 0.026(2) 0.020(2) 0.025(1) 0.000(1) -0.001(1) 0.002(1)
C(9) 0.034(2) 0.027(2) 0.029(1) 0.000(2) -0.001(2) -0.001(1)
C(10) 0.025(1) 0.028(2) 0.034(2) 0.000(2) -0.002(1) 0.006(1)
C(11) 0.027(2) 0.023(2) 0.025(1) -0.004(1) 0.000(1) 0.001(1)
C(12) 0.026(2) 0.033(2) 0.039(2) -0.005(1) -0.006(1) 0.000(2)
C(13) 0.040(2) 0.041(2) 0.026(1) -0.003(2) 0.001(1) -0.006(1)
C(14) 0.018(1) 0.019(2) 0.020(2) -0.003(1) -0.002(1) -0.001(1)
C(15) 0.018(1) 0.023(2) 0.020(1) 0.000(1) -0.004(1) 0.002(1)
C(16) 0.013(1) 0.024(2) 0.022(1) 0.001(1) -0.001(1) -0.004(1)
C(17) 0.018(1) 0.019(1) 0.016(1) -0.001(1) -0.001(1) 0.000(1)
C(18) 0.017(1) 0.022(2) 0.017(1) -0.001(1) -0.003(1) 0.001(1)
C(19) 0.013(2) 0.022(2) 0.023(1) 0.002(1) -0.004(1) -0.003(1)
C(20) 0.020(1) 0.022(2) 0.023(1) -0.004(1) 0.006(1) -0.003(1)
C(21) 0.024(2) 0.019(2) 0.016(1) -0.002(1) -0.006(1) -0.006(1)
C(22) 0.023(2) 0.026(2) 0.024(2) -0.002(1) 0.001(1) -0.005(1)
C(23) 0.030(2) 0.027(2) 0.018(1) 0.000(1) 0.003(1) -0.002(1)
C(24) 0.027(2) 0.021(1) 0.021(1) 0.005(1) -0.008(1) -0.002(1)
C(25) 0.015(2) 0.026(2) 0.029(1) -0.001(1) -0.002(1) -0.004(1)
C(26) 0.024(1) 0.029(2) 0.019(1) -0.009(1) 0.004(1) 0.001(1)
C(27) 0.025(2) 0.028(2) 0.025(2) 0.000(1) -0.004(1) 0.000(1)
